data_4064999
loop_
_publ_author_name
'Kumar, P. Vijaya'
'Lin, Wu-Shien'
'Shen, Jiun-Shian'
'Nandi, Debkumar'
'Lee, Hon Man'

_publ_section_title
;
 Direct C5-Arylation Reaction between Imidazoles and Aryl Chlorides
 Catalyzed by Palladium Complexes with Phosphines and N-Heterocyclic
 Carbenes
;
_journal_issue 19
_journal_name_full Organometallics
_journal_page_first 5160
_journal_paper_doi 10.1021/om200490k
_journal_volume 30
_journal_year 2011
_chemical_formula_moiety 'C39 H37 N2 O4 P Pd'
_chemical_formula_sum 'C39 H37 N2 O4 P Pd'
_chemical_formula_weight 735.08
_space_group_IT_number 14
_symmetry_cell_setting monoclinic
_symmetry_Int_Tables_number 14
_symmetry_space_group_name_Hall '-P 2ybc'
_symmetry_space_group_name_H-M 'P 1 21/c 1'
_atom_sites_solution_hydrogens geom
_atom_sites_solution_primary direct
_atom_sites_solution_secondary difmap
_audit_creation_method SHELXL-97
_cell_angle_alpha 90.00
_cell_angle_beta 101.992(17)
_cell_angle_gamma 90.00
_cell_formula_units_Z 4
_cell_length_a 8.722(7)
_cell_length_b 22.610(17)
_cell_length_c 18.121(14)
_cell_measurement_reflns_used 3274
_cell_measurement_temperature 150(2)
_cell_measurement_theta_max 21.3
_cell_measurement_theta_min 2.4
_cell_volume 3496(5)
_computing_cell_refinement 'SAINT (Bruker, 2007)'
_computing_data_collection 'APEX2 (Bruker, 2007)'
_computing_data_reduction 'SAINT (Bruker, 2007)'
_computing_molecular_graphics 'SHELXTL (Sheldrick, 2008)'
_computing_publication_material 'DIAMOND (Brandenburg, 1999)'
_computing_structure_refinement 'SHELXTL (Sheldrick, 2008)'
_computing_structure_solution 'SHELXTL (Sheldrick, 2008)'
_diffrn_ambient_temperature 150(2)
_diffrn_measured_fraction_theta_full 0.991
_diffrn_measured_fraction_theta_max 0.991
_diffrn_measurement_device_type 'Bruker SMART APEXII'
_diffrn_measurement_method \w
_diffrn_radiation_monochromator graphite
_diffrn_radiation_probe x-ray
_diffrn_radiation_type MoK\a
_diffrn_radiation_wavelength 0.71073
_diffrn_reflns_av_R_equivalents 0.1843
_diffrn_reflns_av_sigmaI/netI 0.1317
_diffrn_reflns_limit_h_max 10
_diffrn_reflns_limit_h_min -10
_diffrn_reflns_limit_k_max 28
_diffrn_reflns_limit_k_min -28
_diffrn_reflns_limit_l_max 22
_diffrn_reflns_limit_l_min -22
_diffrn_reflns_number 29530
_diffrn_reflns_theta_full 26.50
_diffrn_reflns_theta_max 26.50
_diffrn_reflns_theta_min 2.14
_diffrn_source 'fine-focus sealed tube'
_diffrn_standards_decay_% 0
_diffrn_standards_interval_count 0
_diffrn_standards_interval_time 0
_diffrn_standards_number 0
_exptl_absorpt_coefficient_mu 0.619
_exptl_absorpt_correction_T_max 0.9407
_exptl_absorpt_correction_T_min 0.8810
_exptl_absorpt_correction_type multi-scan
_exptl_absorpt_process_details 'SADABS (Sheldrick, 1996)'
_exptl_crystal_colour colorless
_exptl_crystal_density_diffrn 1.397
_exptl_crystal_density_method 'not measured'
_exptl_crystal_description block
_exptl_crystal_F_000 1512
_exptl_crystal_size_max 0.21
_exptl_crystal_size_mid 0.20
_exptl_crystal_size_min 0.10
_refine_diff_density_max 1.691
_refine_diff_density_min -2.755
_refine_diff_density_rms 0.201
_refine_ls_extinction_method none
_refine_ls_goodness_of_fit_ref 0.974
_refine_ls_hydrogen_treatment constr
_refine_ls_matrix_type full
_refine_ls_number_parameters 426
_refine_ls_number_reflns 7168
_refine_ls_number_restraints 12
_refine_ls_restrained_S_all 0.974
_refine_ls_R_factor_all 0.1192
_refine_ls_R_factor_gt 0.0498
_refine_ls_shift/su_max 0.001
_refine_ls_shift/su_mean 0.000
_refine_ls_structure_factor_coef Fsqd
_refine_ls_weighting_details 'calc w=1/[\s^2^(Fo^2^)+(0.0464P)^2^+0.0000P] where P=(Fo^2^+2Fc^2^)/3'
_refine_ls_weighting_scheme calc
_refine_ls_wR_factor_gt 0.0873
_refine_ls_wR_factor_ref 0.1175
_reflns_number_gt 4245
_reflns_number_total 7168
_reflns_threshold_expression I>2\s
_cod_data_source_file om200490k_si_002.cif
_cod_data_source_block 1a
_cod_original_sg_symbol_H-M 'P 21/c'
_cod_database_code 4064999

loop_
_symmetry_equiv_pos_as_xyz
'x, y, z'
'-x, y+1/2, -z+1/2'
'-x, -y, -z'
'x, -y-1/2, z-1/2'

loop_
_atom_site_label
_atom_site_type_symbol
_atom_site_fract_x
_atom_site_fract_y
_atom_site_fract_z
_atom_site_U_iso_or_equiv
_atom_site_adp_type
_atom_site_occupancy
_atom_site_symmetry_multiplicity
_atom_site_calc_flag
_atom_site_refinement_flags
C1 C 0.5695(5) 0.72483(19) 0.6540(3) 0.0368(11) Uani 1 1 d .
C2 C 0.7620(6) 0.6659(2) 0.7157(3) 0.0603(17) Uani 1 1 d .
H2 H 0.8574 0.6443 0.7277 0.072 Uiso 1 1 calc R
C3 C 0.6558(6) 0.6706(2) 0.7585(3) 0.0635(18) Uani 1 1 d .
H3 H 0.6605 0.6526 0.8063 0.076 Uiso 1 1 calc R
C4 C 0.7854(6) 0.7018(2) 0.5860(4) 0.0617(16) Uani 1 1 d .
H4A H 0.8916 0.7187 0.6034 0.074 Uiso 1 1 calc R
H4B H 0.7257 0.7290 0.5478 0.074 Uiso 1 1 calc R
C5 C 0.7995(6) 0.6428(3) 0.5498(3) 0.0623(15) Uani 1 1 d U
C6 C 0.6868(8) 0.5996(3) 0.5499(5) 0.110(3) Uani 1 1 d U
H6 H 0.6027 0.6063 0.5749 0.132 Uiso 1 1 calc R
C7 C 0.6975(12) 0.5471(4) 0.5137(7) 0.162(4) Uani 1 1 d U
H7 H 0.6221 0.5171 0.5154 0.194 Uiso 1 1 calc R
C8 C 0.8126(16) 0.5370(4) 0.4756(7) 0.165(5) Uani 1 1 d U
H8 H 0.8169 0.5007 0.4497 0.198 Uiso 1 1 calc R
C9 C 0.9231(14) 0.5800(4) 0.4749(5) 0.146(4) Uani 1 1 d U
H9 H 1.0025 0.5735 0.4470 0.175 Uiso 1 1 calc R
C10 C 0.9220(8) 0.6325(3) 0.5138(4) 0.092(2) Uani 1 1 d U
H10 H 1.0033 0.6607 0.5157 0.111 Uiso 1 1 calc R
C11 C 0.3928(6) 0.7221(2) 0.7468(3) 0.0528(14) Uani 1 1 d .
H11A H 0.3304 0.7508 0.7116 0.063 Uiso 1 1 calc R
H11B H 0.4215 0.7410 0.7970 0.063 Uiso 1 1 calc R
C12 C 0.2958(5) 0.6680(2) 0.7519(3) 0.0453(13) Uani 1 1 d .
C13 C 0.2712(6) 0.6503(3) 0.8218(3) 0.0564(15) Uani 1 1 d .
H13 H 0.3115 0.6733 0.8654 0.068 Uiso 1 1 calc R
C14 C 0.1886(7) 0.5996(3) 0.8280(4) 0.078(2) Uani 1 1 d .
H14 H 0.1735 0.5873 0.8761 0.094 Uiso 1 1 calc R
C15 C 0.1278(6) 0.5666(3) 0.7655(4) 0.071(2) Uani 1 1 d .
H15 H 0.0709 0.5315 0.7705 0.086 Uiso 1 1 calc R
C16 C 0.1486(6) 0.5839(3) 0.6956(4) 0.073(2) Uani 1 1 d .
H16 H 0.1053 0.5609 0.6524 0.087 Uiso 1 1 calc R
C17 C 0.2335(6) 0.6353(3) 0.6875(3) 0.0577(15) Uani 1 1 d .
H17 H 0.2481 0.6476 0.6393 0.069 Uiso 1 1 calc R
C18 C 0.7245(5) 0.8381(2) 0.7153(3) 0.0382(11) Uani 1 1 d .
C19 C 0.8688(5) 0.8233(2) 0.6983(3) 0.0489(13) Uani 1 1 d .
H19 H 0.8862 0.8285 0.6487 0.059 Uiso 1 1 calc R
C20 C 0.9875(6) 0.8007(3) 0.7556(4) 0.0669(18) Uani 1 1 d .
H20 H 1.0870 0.7915 0.7450 0.080 Uiso 1 1 calc R
C21 C 0.9607(7) 0.7918(3) 0.8277(4) 0.070(2) Uani 1 1 d .
H21 H 1.0420 0.7765 0.8662 0.084 Uiso 1 1 calc R
C22 C 0.8174(7) 0.8049(3) 0.8435(3) 0.0692(18) Uani 1 1 d .
H22 H 0.7984 0.7974 0.8924 0.083 Uiso 1 1 calc R
C23 C 0.6999(5) 0.8291(2) 0.7879(3) 0.0501(14) Uani 1 1 d .
H23 H 0.6022 0.8396 0.7995 0.060 Uiso 1 1 calc R
C24 C 0.4444(5) 0.9074(2) 0.6859(3) 0.0377(11) Uani 1 1 d .
C25 C 0.5174(6) 0.9580(2) 0.7224(3) 0.0559(15) Uani 1 1 d .
H25 H 0.6238 0.9659 0.7212 0.067 Uiso 1 1 calc R
C26 C 0.4368(6) 0.9963(2) 0.7598(3) 0.0594(16) Uani 1 1 d .
H26 H 0.4884 1.0303 0.7841 0.071 Uiso 1 1 calc R
C27 C 0.2823(6) 0.9860(2) 0.7623(3) 0.0585(15) Uani 1 1 d .
H27 H 0.2272 1.0127 0.7877 0.070 Uiso 1 1 calc R
C28 C 0.2081(6) 0.9361(2) 0.7273(3) 0.0543(15) Uani 1 1 d .
H28 H 0.1022 0.9282 0.7295 0.065 Uiso 1 1 calc R
C29 C 0.2890(5) 0.8974(2) 0.6887(3) 0.0418(12) Uani 1 1 d .
H29 H 0.2366 0.8638 0.6640 0.050 Uiso 1 1 calc R
C30 C 0.6307(5) 0.90181(19) 0.5715(3) 0.0372(11) Uani 1 1 d .
C31 C 0.7611(6) 0.9392(2) 0.5926(3) 0.0474(13) Uani 1 1 d .
H31 H 0.8177 0.9397 0.6434 0.057 Uiso 1 1 calc R
C32 C 0.8074(6) 0.9754(2) 0.5393(3) 0.0582(15) Uani 1 1 d .
H32 H 0.8962 1.0004 0.5540 0.070 Uiso 1 1 calc R
C33 C 0.7258(7) 0.9758(2) 0.4649(4) 0.0640(16) Uani 1 1 d .
H33 H 0.7574 1.0010 0.4288 0.077 Uiso 1 1 calc R
C34 C 0.5979(6) 0.9388(3) 0.4441(3) 0.0653(17) Uani 1 1 d .
H34 H 0.5414 0.9389 0.3932 0.078 Uiso 1 1 calc R
C35 C 0.5502(6) 0.9017(2) 0.4959(3) 0.0511(14) Uani 1 1 d .
H35 H 0.4630 0.8762 0.4802 0.061 Uiso 1 1 calc R
C36 C 0.1195(5) 0.8127(2) 0.5260(3) 0.0437(13) Uani 1 1 d .
C37 C -0.0223(5) 0.8364(3) 0.4700(3) 0.0666(18) Uani 1 1 d .
H37A H -0.0138 0.8257 0.4186 0.100 Uiso 1 1 calc R
H37B H -0.0261 0.8796 0.4743 0.100 Uiso 1 1 calc R
H37C H -0.1183 0.8193 0.4811 0.100 Uiso 1 1 calc R
C38 C 0.3919(7) 0.6940(3) 0.4595(3) 0.0556(16) Uani 1 1 d .
C39 C 0.3381(8) 0.6379(3) 0.4155(4) 0.089(2) Uani 1 1 d .
H39A H 0.3110 0.6469 0.3615 0.133 Uiso 1 1 calc R
H39B H 0.2460 0.6219 0.4317 0.133 Uiso 1 1 calc R
H39C H 0.4228 0.6086 0.4250 0.133 Uiso 1 1 calc R
N1 N 0.7078(4) 0.69847(18) 0.6500(3) 0.0488(11) Uani 1 1 d .
N2 N 0.5361(5) 0.70698(17) 0.7202(2) 0.0480(11) Uani 1 1 d .
O1 O 0.2546(3) 0.82398(14) 0.50937(17) 0.0423(8) Uani 1 1 d .
O2 O 0.1019(4) 0.78601(16) 0.5835(2) 0.0570(10) Uani 1 1 d .
O3 O 0.3436(4) 0.69994(15) 0.5221(2) 0.0498(9) Uani 1 1 d .
O4 O 0.4794(5) 0.72951(19) 0.4356(2) 0.0741(12) Uani 1 1 d .
P1 P 0.55582(12) 0.85653(5) 0.63957(7) 0.0336(3) Uani 1 1 d .
Pd1 Pd 0.43004(4) 0.776186(15) 0.581165(19) 0.03358(12) Uani 1 1 d .

loop_
_atom_site_aniso_label
_atom_site_aniso_U_11
_atom_site_aniso_U_22
_atom_site_aniso_U_33
_atom_site_aniso_U_23
_atom_site_aniso_U_13
_atom_site_aniso_U_12
C1 0.037(2) 0.026(2) 0.048(3) 0.000(2) 0.009(2) -0.003(2)
C2 0.046(3) 0.044(3) 0.089(4) 0.018(3) 0.009(3) 0.010(3)
C3 0.062(3) 0.046(4) 0.076(4) 0.022(3) 0.001(3) 0.007(3)
C4 0.040(3) 0.057(4) 0.093(4) 0.006(3) 0.025(3) -0.001(2)
C5 0.053(3) 0.054(3) 0.075(4) 0.001(3) 0.003(3) 0.021(2)
C6 0.068(4) 0.053(4) 0.202(9) -0.028(5) 0.009(4) 0.009(3)
C7 0.134(7) 0.076(5) 0.250(13) -0.061(6) -0.020(6) 0.018(5)
C8 0.254(13) 0.080(6) 0.142(10) -0.042(7) 0.001(8) 0.076(6)
C9 0.245(11) 0.107(7) 0.105(7) 0.021(6) 0.080(7) 0.100(7)
C10 0.104(4) 0.088(5) 0.093(5) 0.022(4) 0.040(4) 0.050(4)
C11 0.062(3) 0.053(4) 0.050(3) 0.008(3) 0.025(2) 0.002(3)
C12 0.051(3) 0.038(3) 0.048(3) 0.011(2) 0.014(2) 0.005(2)
C13 0.061(3) 0.056(4) 0.055(3) 0.010(3) 0.018(3) -0.002(3)
C14 0.075(4) 0.080(5) 0.081(5) 0.032(4) 0.022(4) -0.001(4)
C15 0.045(3) 0.051(4) 0.119(6) 0.029(4) 0.019(4) 0.001(3)
C16 0.063(4) 0.055(4) 0.093(5) -0.008(4) -0.001(4) -0.007(3)
C17 0.064(3) 0.067(4) 0.045(3) 0.002(3) 0.019(3) -0.003(3)
C18 0.036(2) 0.039(3) 0.041(3) -0.001(2) 0.012(2) -0.006(2)
C19 0.039(2) 0.051(3) 0.058(3) 0.004(3) 0.014(2) 0.000(2)
C20 0.037(3) 0.062(4) 0.098(5) 0.011(4) 0.004(3) -0.002(3)
C21 0.055(3) 0.069(4) 0.073(4) 0.016(3) -0.014(3) -0.009(3)
C22 0.077(4) 0.078(4) 0.049(3) 0.008(3) 0.004(3) -0.015(3)
C23 0.046(3) 0.056(4) 0.051(3) -0.006(3) 0.014(2) -0.001(2)
C24 0.037(2) 0.031(3) 0.047(3) -0.001(2) 0.012(2) 0.003(2)
C25 0.044(3) 0.042(3) 0.084(4) -0.014(3) 0.018(3) -0.003(2)
C26 0.058(3) 0.042(3) 0.081(4) -0.018(3) 0.021(3) -0.001(3)
C27 0.057(3) 0.056(4) 0.065(4) -0.010(3) 0.018(3) 0.020(3)
C28 0.038(2) 0.060(4) 0.067(3) -0.008(3) 0.015(2) 0.003(2)
C29 0.040(2) 0.042(3) 0.046(3) 0.001(2) 0.015(2) 0.000(2)
C30 0.040(2) 0.030(3) 0.047(3) 0.003(2) 0.020(2) 0.002(2)
C31 0.055(3) 0.037(3) 0.055(3) -0.003(2) 0.022(2) -0.008(2)
C32 0.065(3) 0.044(3) 0.077(4) -0.001(3) 0.040(3) -0.017(3)
C33 0.073(4) 0.049(4) 0.081(4) 0.024(3) 0.041(3) 0.007(3)
C34 0.063(3) 0.080(4) 0.056(3) 0.021(3) 0.018(3) -0.001(3)
C35 0.053(3) 0.053(4) 0.050(3) 0.011(3) 0.015(2) -0.006(2)
C36 0.037(2) 0.046(3) 0.049(3) -0.011(3) 0.011(2) 0.002(2)
C37 0.044(3) 0.079(4) 0.073(4) -0.004(3) 0.004(3) 0.016(3)
C38 0.061(3) 0.047(4) 0.054(3) -0.013(3) 0.001(3) 0.019(3)
C39 0.096(5) 0.079(5) 0.083(5) -0.037(4) -0.003(4) 0.006(4)
N1 0.038(2) 0.036(2) 0.075(3) 0.011(2) 0.016(2) 0.0037(18)
N2 0.050(2) 0.039(3) 0.054(3) 0.011(2) 0.008(2) -0.0007(19)
O1 0.0364(15) 0.047(2) 0.0446(18) 0.0071(16) 0.0104(14) 0.0017(15)
O2 0.0470(18) 0.065(3) 0.062(2) 0.005(2) 0.0203(18) -0.0090(17)
O3 0.059(2) 0.041(2) 0.051(2) -0.0074(17) 0.0134(17) -0.0062(16)
O4 0.092(3) 0.076(3) 0.063(3) 0.001(2) 0.037(2) 0.007(3)
P1 0.0326(5) 0.0302(7) 0.0403(6) 0.0001(5) 0.0126(5) -0.0008(5)
Pd1 0.03288(16) 0.0306(2) 0.03910(19) 0.00130(17) 0.01163(13) -0.00137(15)

loop_
_atom_type_symbol
_atom_type_description
_atom_type_scat_dispersion_real
_atom_type_scat_dispersion_imag
_atom_type_scat_source
C C 0.0033 0.0016 'International Tables Vol C Tables 4.2.6.8 and 6.1.1.4'
H H 0.0000 0.0000 'International Tables Vol C Tables 4.2.6.8 and 6.1.1.4'
N N 0.0061 0.0033 'International Tables Vol C Tables 4.2.6.8 and 6.1.1.4'
O O 0.0106 0.0060 'International Tables Vol C Tables 4.2.6.8 and 6.1.1.4'
P P 0.1023 0.0942 'International Tables Vol C Tables 4.2.6.8 and 6.1.1.4'
Pd Pd -0.9988 1.0072 'International Tables Vol C Tables 4.2.6.8 and 6.1.1.4'

loop_
_geom_angle_atom_site_label_1
_geom_angle_atom_site_label_2
_geom_angle_atom_site_label_3
_geom_angle
N2 C1 N1 105.9(4)
N2 C1 Pd1 123.4(3)
N1 C1 Pd1 130.6(4)
C3 C2 N1 107.6(5)
C3 C2 H2 126.2
N1 C2 H2 126.2
C2 C3 N2 107.3(5)
C2 C3 H3 126.4
N2 C3 H3 126.4
N1 C4 C5 113.1(5)
N1 C4 H4A 109.0
C5 C4 H4A 109.0
N1 C4 H4B 109.0
C5 C4 H4B 109.0
H4A C4 H4B 107.8
C10 C5 C6 119.9(7)
C10 C5 C4 119.8(6)
C6 C5 C4 120.2(6)
C7 C6 C5 119.4(9)
C7 C6 H6 120.3
C5 C6 H6 120.3
C8 C7 C6 121.6(11)
C8 C7 H7 119.2
C6 C7 H7 119.2
C7 C8 C9 118.9(10)
C7 C8 H8 120.6
C9 C8 H8 120.6
C8 C9 C10 121.7(11)
C8 C9 H9 119.2
C10 C9 H9 119.2
C9 C10 C5 118.3(9)
C9 C10 H10 120.9
C5 C10 H10 120.9
N2 C11 C12 111.1(4)
N2 C11 H11A 109.4
C12 C11 H11A 109.4
N2 C11 H11B 109.4
C12 C11 H11B 109.4
H11A C11 H11B 108.0
C13 C12 C17 120.3(5)
C13 C12 C11 119.2(5)
C17 C12 C11 120.4(5)
C14 C13 C12 120.0(5)
C14 C13 H13 120.0
C12 C13 H13 120.0
C15 C14 C13 120.6(6)
C15 C14 H14 119.7
C13 C14 H14 119.7
C14 C15 C16 120.4(6)
C14 C15 H15 119.8
C16 C15 H15 119.8
C15 C16 C17 120.4(6)
C15 C16 H16 119.8
C17 C16 H16 119.8
C12 C17 C16 118.3(5)
C12 C17 H17 120.8
C16 C17 H17 120.8
C23 C18 C19 119.7(4)
C23 C18 P1 118.8(3)
C19 C18 P1 120.5(4)
C18 C19 C20 119.0(5)
C18 C19 H19 120.5
C20 C19 H19 120.5
C21 C20 C19 120.5(6)
C21 C20 H20 119.8
C19 C20 H20 119.8
C22 C21 C20 120.3(5)
C22 C21 H21 119.9
C20 C21 H21 119.9
C21 C22 C23 119.9(6)
C21 C22 H22 120.0
C23 C22 H22 120.0
C18 C23 C22 120.5(5)
C18 C23 H23 119.7
C22 C23 H23 119.7
C29 C24 C25 117.8(5)
C29 C24 P1 122.3(4)
C25 C24 P1 119.9(4)
C26 C25 C24 121.0(5)
C26 C25 H25 119.5
C24 C25 H25 119.5
C27 C26 C25 120.7(5)
C27 C26 H26 119.7
C25 C26 H26 119.7
C26 C27 C28 119.4(5)
C26 C27 H27 120.3
C28 C27 H27 120.3
C27 C28 C29 120.1(5)
C27 C28 H28 120.0
C29 C28 H28 120.0
C24 C29 C28 121.0(4)
C24 C29 H29 119.5
C28 C29 H29 119.5
C35 C30 C31 118.7(5)
C35 C30 P1 118.8(4)
C31 C30 P1 122.4(3)
C32 C31 C30 120.1(5)
C32 C31 H31 120.0
C30 C31 H31 120.0
C33 C32 C31 121.0(5)
C33 C32 H32 119.5
C31 C32 H32 119.5
C34 C33 C32 118.9(5)
C34 C33 H33 120.5
C32 C33 H33 120.5
C33 C34 C35 121.3(5)
C33 C34 H34 119.3
C35 C34 H34 119.3
C34 C35 C30 120.0(5)
C34 C35 H35 120.0
C30 C35 H35 120.0
O2 C36 O1 124.4(4)
O2 C36 C37 120.4(5)
O1 C36 C37 115.2(5)
C36 C37 H37A 109.5
C36 C37 H37B 109.5
H37A C37 H37B 109.5
C36 C37 H37C 109.5
H37A C37 H37C 109.5
H37B C37 H37C 109.5
O4 C38 O3 124.9(5)
O4 C38 C39 120.0(6)
O3 C38 C39 115.1(6)
C38 C39 H39A 109.5
C38 C39 H39B 109.5
H39A C39 H39B 109.5
C38 C39 H39C 109.5
H39A C39 H39C 109.5
H39B C39 H39C 109.5
C1 N1 C2 109.4(5)
C1 N1 C4 125.6(4)
C2 N1 C4 125.0(5)
C1 N2 C3 109.9(5)
C1 N2 C11 125.1(4)
C3 N2 C11 125.0(5)
C36 O1 Pd1 109.6(3)
C38 O3 Pd1 112.7(4)
C24 P1 C30 105.0(2)
C24 P1 C18 102.7(2)
C30 P1 C18 106.7(2)
C24 P1 Pd1 117.96(15)
C30 P1 Pd1 109.88(16)
C18 P1 Pd1 113.67(16)
C1 Pd1 O3 87.92(16)
C1 Pd1 O1 171.34(16)
O3 Pd1 O1 88.18(13)
C1 Pd1 P1 89.31(13)
O3 Pd1 P1 171.86(11)
O1 Pd1 P1 95.56(10)

loop_
_geom_bond_atom_site_label_1
_geom_bond_atom_site_label_2
_geom_bond_distance
C1 N2 1.354(6)
C1 N1 1.360(6)
C1 Pd1 1.976(4)
C2 C3 1.330(8)
C2 N1 1.397(6)
C2 H2 0.9500
C3 N2 1.395(6)
C3 H3 0.9500
C4 N1 1.460(7)
C4 C5 1.504(8)
C4 H4A 0.9900
C4 H4B 0.9900
C5 C10 1.383(9)
C5 C6 1.386(8)
C6 C7 1.367(11)
C6 H6 0.9500
C7 C8 1.351(16)
C7 H7 0.9500
C8 C9 1.371(15)
C8 H8 0.9500
C9 C10 1.381(11)
C9 H9 0.9500
C10 H10 0.9500
C11 N2 1.469(7)
C11 C12 1.501(7)
C11 H11A 0.9900
C11 H11B 0.9900
C12 C13 1.386(7)
C12 C17 1.393(7)
C13 C14 1.371(8)
C13 H13 0.9500
C14 C15 1.367(9)
C14 H14 0.9500
C15 C16 1.374(9)
C15 H15 0.9500
C16 C17 1.402(8)
C16 H16 0.9500
C17 H17 0.9500
C18 C23 1.391(7)
C18 C19 1.397(6)
C18 P1 1.839(4)
C19 C20 1.401(6)
C19 H19 0.9500
C20 C21 1.388(9)
C20 H20 0.9500
C21 C22 1.372(9)
C21 H21 0.9500
C22 C23 1.392(7)
C22 H22 0.9500
C23 H23 0.9500
C24 C29 1.385(6)
C24 C25 1.406(6)
C24 P1 1.820(5)
C25 C26 1.379(7)
C25 H25 0.9500
C26 C27 1.377(8)
C26 H26 0.9500
C27 C28 1.386(7)
C27 H27 0.9500
C28 C29 1.398(7)
C28 H28 0.9500
C29 H29 0.9500
C30 C35 1.404(6)
C30 C31 1.405(6)
C30 P1 1.826(5)
C31 C32 1.390(7)
C31 H31 0.9500
C32 C33 1.387(8)
C32 H32 0.9500
C33 C34 1.382(7)
C33 H33 0.9500
C34 C35 1.386(7)
C34 H34 0.9500
C35 H35 0.9500
C36 O2 1.241(6)
C36 O1 1.301(6)
C36 C37 1.525(6)
C37 H37A 0.9800
C37 H37B 0.9800
C37 H37C 0.9800
C38 O4 1.245(7)
C38 O3 1.296(7)
C38 C39 1.521(7)
C39 H39A 0.9800
C39 H39B 0.9800
C39 H39C 0.9800
O1 Pd1 2.092(3)
O3 Pd1 2.086(3)
P1 Pd1 2.2675(17)
